data_4115788
loop_
_publ_author_name
'Hui-Zhong Kou'
'Song Gao'
'Jing Zhang'
'Ge-Hui Wen'
'Gang Su'
'R. K. Zheng'
'X. X. Zhang'

_publ_section_title
;
 Unexpected Assembly of a Unique Cyano-Bridged Three-Dimensional Cu3Cr2
 Ferromagnet
;
_journal_name_full 'Journal of the American Chemical Society'
_journal_page_first 11809
_journal_page_last 11810
_journal_paper_doi 10.1021/ja016656p
_journal_volume 123
_journal_year 2001
_chemical_formula_sum 'C20 H28 Cr2 Cu3 N16 O2'
_chemical_formula_weight 819.20
_chemical_name_systematic
; 
 ? 
;
_space_group_IT_number 10
_symmetry_cell_setting monoclinic
_symmetry_space_group_name_Hall '-P 2y'
_symmetry_space_group_name_H-M 'P 1 2/m 1'
_atom_sites_solution_hydrogens geom
_atom_sites_solution_primary direct
_atom_sites_solution_secondary difmap
_audit_creation_method SHELXL-97
_cell_angle_alpha 90.00
_cell_angle_beta 94.401(3)
_cell_angle_gamma 90.00
_cell_formula_units_Z 1
_cell_length_a 7.1843(3)
_cell_length_b 7.5210(3)
_cell_length_c 14.4763(5)
_cell_measurement_temperature 293(2)
_cell_volume 779.89(5)
_computing_cell_refinement 'HKL Scalepack (Otwinowski & Minor, 1997)'
_computing_data_collection KappaCCD
_computing_data_reduction 'HKL Denzo (Otwinowski & Minor, 1997) & maXus (Mackay et al., 1998)'
_computing_molecular_graphics 'Bruker SHELXTL V5.1 (Sheldrick, 1998)'
_computing_publication_material 'SHELXL-97 (Sheldrick, 1997)'
_computing_structure_refinement 'SHELXL-97 (Sheldrick, 1997)'
_computing_structure_solution 'SHELXS-97 (Sheldrick, 1990)'
_diffrn_ambient_temperature 293(2)
_diffrn_detector_area_resol_mean 0.76
_diffrn_measured_fraction_theta_full 0.996
_diffrn_measured_fraction_theta_max 0.996
_diffrn_measurement_device_type 'NONIUS Kappa CCD'
_diffrn_measurement_method CCD
_diffrn_radiation_monochromator graphite
_diffrn_radiation_source 'fine-focus sealed tube'
_diffrn_radiation_type MoK\a
_diffrn_radiation_wavelength 0.71073
_diffrn_reflns_av_R_equivalents 0.0653
_diffrn_reflns_av_sigmaI/netI 0.0351
_diffrn_reflns_limit_h_max 9
_diffrn_reflns_limit_h_min -9
_diffrn_reflns_limit_k_max 10
_diffrn_reflns_limit_k_min -10
_diffrn_reflns_limit_l_max 19
_diffrn_reflns_limit_l_min -19
_diffrn_reflns_number 16510
_diffrn_reflns_theta_full 29.11
_diffrn_reflns_theta_max 29.11
_diffrn_reflns_theta_min 3.85
_exptl_absorpt_coefficient_mu 2.734
_exptl_absorpt_correction_type empirical
_exptl_crystal_colour blue
_exptl_crystal_density_diffrn 1.744
_exptl_crystal_description flake
_exptl_crystal_F_000 411
_exptl_crystal_size_max 0.1
_exptl_crystal_size_mid 0.05
_exptl_crystal_size_min 0.02
_refine_diff_density_max 1.203
_refine_diff_density_min -0.988
_refine_diff_density_rms 0.107
_refine_ls_extinction_method none
_refine_ls_goodness_of_fit_ref 1.060
_refine_ls_hydrogen_treatment mixed
_refine_ls_matrix_type full
_refine_ls_number_parameters 134
_refine_ls_number_reflns 2246
_refine_ls_number_restraints 0
_refine_ls_restrained_S_all 1.060
_refine_ls_R_factor_all 0.0631
_refine_ls_R_factor_gt 0.0465
_refine_ls_shift/su_max 0.002
_refine_ls_shift/su_mean 0.000
_refine_ls_structure_factor_coef Fsqd
_refine_ls_weighting_details 'calc w=1/[\s^2^(Fo^2^)+(0.0490P)^2^+1.5660P] where P=(Fo^2^+2Fc^2^)/3'
_refine_ls_weighting_scheme calc
_refine_ls_wR_factor_gt 0.1046
_refine_ls_wR_factor_ref 0.1133
_reflns_number_gt 1798
_reflns_number_total 2246
_reflns_threshold_expression >2sigma(I)
_cod_data_source_file ja016656p_s2.cif
_cod_data_source_block Cu3Cr2
_cod_database_code 4115788

loop_
_symmetry_equiv_pos_as_xyz
'x, y, z'
'-x, y, -z'
'-x, -y, -z'
'x, -y, z'

loop_
_atom_site_label
_atom_site_type_symbol
_atom_site_fract_x
_atom_site_fract_y
_atom_site_fract_z
_atom_site_U_iso_or_equiv
_atom_site_adp_type
_atom_site_occupancy
_atom_site_symmetry_multiplicity
_atom_site_calc_flag
_atom_site_refinement_flags
Cu1 Cu 0.33877(8) 0.0000 0.32503(4) 0.03136(17) Uani 1 2 d S
Cu2 Cu -0.5000 0.5000 0.0000 0.02530(19) Uani 1 4 d S
Cr1 Cr 0.0000 0.5000 0.5000 0.0230(2) Uani 1 4 d S
Cr2 Cr 0.0000 0.0000 0.0000 0.0174(2) Uani 1 4 d S
C3 C -0.1898(9) 0.5000 0.3853(4) 0.0502(15) Uani 1 2 d S
N1 N 0.1492(6) 0.0000 0.2131(3) 0.0388(10) Uani 1 2 d S
C1 C 0.0838(6) 0.0000 0.1386(3) 0.0251(9) Uani 1 2 d S
N2 N -0.3054(4) 0.3093(4) 0.0187(2) 0.0301(6) Uani 1 1 d .
C4 C 0.1478(5) 0.3069(4) 0.4374(2) 0.0323(7) Uani 1 1 d .
C2 C -0.1972(4) 0.1978(4) 0.0163(2) 0.0226(6) Uani 1 1 d .
N4 N 0.2263(6) 0.1983(5) 0.4012(3) 0.0538(9) Uani 1 1 d .
O2 O -0.5452(8) 0.5000 0.1619(3) 0.0846(19) Uani 1 2 d S
N3 N -0.2898(13) 0.5000 0.3212(6) 0.104(3) Uani 1 2 d S
C5 C 0.7419(9) 0.0000 0.3496(6) 0.073(2) Uani 1 2 d S
H5A H 0.8517 -0.0750 0.3493 0.087 Uiso 0.50 1 calc PR
H5B H 0.7700 0.0977 0.3921 0.087 Uiso 0.50 1 calc PR
C6 C 0.6930(12) 0.0697(15) 0.2557(7) 0.066(3) Uani 0.50 1 d P
H6A H 0.7821 0.1599 0.2405 0.080 Uiso 0.50 1 calc PR
H6B H 0.6953 -0.0254 0.2105 0.080 Uiso 0.50 1 calc PR
N6 N 0.5077(10) 0.1454(14) 0.2544(7) 0.075(3) Uani 0.50 1 d P
H6C H 0.4597 0.1546 0.1953 0.090 Uiso 0.50 1 calc PR
H6D H 0.5153 0.2555 0.2786 0.090 Uiso 0.50 1 calc PR
C7 C -0.8775(12) 0.5000 0.1797(6) 0.074(2) Uani 1 2 d S
H7A H -0.9651 0.4420 0.2165 0.111 Uiso 0.50 1 calc PR
H7B H -0.9087 0.4746 0.1154 0.111 Uiso 0.50 1 calc PR
H7C H -0.8822 0.6261 0.1896 0.111 Uiso 0.50 1 calc PR
C8 C -0.6897(18) 0.4351(16) 0.2065(8) 0.084(4) Uani 0.50 1 d P
H8A H -0.6637 0.4588 0.2720 0.101 Uiso 0.50 1 calc PR
H8B H -0.6908 0.3070 0.1988 0.101 Uiso 0.50 1 calc PR
N5 N 0.5864(10) -0.1019(11) 0.3793(5) 0.0569(19) Uani 0.50 1 d P
H5C H 0.5892 -0.1005 0.4416 0.068 Uiso 0.50 1 calc PR
H5D H 0.5967 -0.2157 0.3611 0.068 Uiso 0.50 1 calc PR
H200 H -0.4181 0.5001 0.2184 0.08(3) Uiso 1 2 d SR

loop_
_atom_site_aniso_label
_atom_site_aniso_U_11
_atom_site_aniso_U_22
_atom_site_aniso_U_33
_atom_site_aniso_U_23
_atom_site_aniso_U_13
_atom_site_aniso_U_12
Cu1 0.0257(3) 0.0341(3) 0.0345(3) 0.000 0.0038(2) 0.000
Cu2 0.0162(3) 0.0143(3) 0.0452(5) 0.000 0.0008(3) 0.000
Cr1 0.0276(5) 0.0181(4) 0.0235(4) 0.000 0.0035(4) 0.000
Cr2 0.0152(4) 0.0133(4) 0.0234(4) 0.000 0.0000(3) 0.000
C3 0.054(4) 0.036(3) 0.056(4) 0.000 -0.023(3) 0.000
N1 0.032(2) 0.046(3) 0.039(2) 0.000 0.0000(18) 0.000
C1 0.025(2) 0.025(2) 0.025(2) 0.000 0.0004(17) 0.000
N2 0.0218(12) 0.0226(13) 0.0459(15) -0.0014(12) 0.0022(11) 0.0004(10)
C4 0.0393(18) 0.0234(15) 0.0355(16) -0.0008(13) 0.0106(14) 0.0028(13)
C2 0.0204(13) 0.0179(13) 0.0293(14) 0.0002(11) 0.0015(11) 0.0001(11)
N4 0.072(2) 0.0349(17) 0.058(2) -0.0017(16) 0.0268(18) 0.0082(18)
O2 0.059(3) 0.146(6) 0.049(3) 0.000 0.004(2) 0.000
N3 0.125(7) 0.089(6) 0.087(5) 0.000 -0.062(5) 0.000
C5 0.033(3) 0.083(6) 0.100(6) 0.000 -0.008(4) 0.000
C6 0.038(4) 0.084(7) 0.082(6) 0.005(5) 0.034(4) -0.004(4)
N6 0.037(4) 0.088(6) 0.099(6) 0.055(6) 0.003(4) -0.013(4)
C7 0.079(6) 0.065(5) 0.082(5) 0.000 0.027(4) 0.000
C8 0.104(9) 0.071(7) 0.079(7) 0.008(5) 0.020(7) -0.027(6)
N5 0.047(4) 0.061(5) 0.062(4) 0.018(4) 0.000(3) 0.011(4)

loop_
_atom_type_symbol
_atom_type_description
_atom_type_scat_dispersion_real
_atom_type_scat_dispersion_imag
_atom_type_scat_source
C C 0.0033 0.0016 'International Tables Vol C Tables 4.2.6.8 and 6.1.1.4'
H H 0.0000 0.0000 'International Tables Vol C Tables 4.2.6.8 and 6.1.1.4'
N N 0.0061 0.0033 'International Tables Vol C Tables 4.2.6.8 and 6.1.1.4'
O O 0.0106 0.0060 'International Tables Vol C Tables 4.2.6.8 and 6.1.1.4'
Cr Cr 0.3209 0.6236 'International Tables Vol C Tables 4.2.6.8 and 6.1.1.4'
Cu Cu 0.3201 1.2651 'International Tables Vol C Tables 4.2.6.8 and 6.1.1.4'

loop_
_geom_angle_atom_site_label_1
_geom_angle_atom_site_label_2
_geom_angle_atom_site_label_3
_geom_angle
_geom_angle_site_symmetry_1
_geom_angle_site_symmetry_3
N6 Cu1 N6 67.2(6) . 4
N6 Cu1 N1 89.3(3) . .
N6 Cu1 N1 89.3(3) 4 .
N6 Cu1 N5 55.9(4) . 4
N6 Cu1 N5 81.7(3) 4 4
N1 Cu1 N5 144.9(3) . 4
N6 Cu1 N5 81.7(3) . .
N6 Cu1 N5 55.9(4) 4 .
N1 Cu1 N5 144.9(3) . .
N5 Cu1 N5 44.2(5) 4 .
N6 Cu1 N4 99.1(3) . .
N6 Cu1 N4 163.9(3) 4 .
N1 Cu1 N4 99.23(15) . .
N5 Cu1 N4 83.6(2) 4 .
N5 Cu1 N4 115.7(3) . .
N6 Cu1 N4 163.9(3) . 4
N6 Cu1 N4 99.1(3) 4 4
N1 Cu1 N4 99.23(15) . 4
N5 Cu1 N4 115.7(3) 4 4
N5 Cu1 N4 83.6(2) . 4
N4 Cu1 N4 93.0(2) . 4
N2 Cu2 N2 180.00(16) 4_565 2_455
N2 Cu2 N2 91.25(15) 4_565 .
N2 Cu2 N2 88.75(15) 2_455 .
N2 Cu2 N2 88.75(15) 4_565 3_465
N2 Cu2 N2 91.25(15) 2_455 3_465
N2 Cu2 N2 180.0 . 3_465
N2 Cu2 O2 89.25(12) 4_565 3_465
N2 Cu2 O2 90.75(12) 2_455 3_465
N2 Cu2 O2 89.25(12) . 3_465
N2 Cu2 O2 90.75(12) 3_465 3_465
N2 Cu2 O2 90.75(12) 4_565 .
N2 Cu2 O2 89.25(12) 2_455 .
N2 Cu2 O2 90.75(12) . .
N2 Cu2 O2 89.25(12) 3_465 .
O2 Cu2 O2 180.0 3_465 .
C4 Cr1 C4 90.17(19) 4_565 .
C4 Cr1 C4 180.00(13) 4_565 2_556
C4 Cr1 C4 89.83(19) . 2_556
C4 Cr1 C4 89.83(19) 4_565 3_566
C4 Cr1 C4 180.00(16) . 3_566
C4 Cr1 C4 90.17(19) 2_556 3_566
C4 Cr1 C3 91.32(18) 4_565 3_566
C4 Cr1 C3 91.32(18) . 3_566
C4 Cr1 C3 88.68(18) 2_556 3_566
C4 Cr1 C3 88.68(18) 3_566 3_566
C4 Cr1 C3 88.68(18) 4_565 .
C4 Cr1 C3 88.68(18) . .
C4 Cr1 C3 91.32(18) 2_556 .
C4 Cr1 C3 91.32(18) 3_566 .
C3 Cr1 C3 180.000(1) 3_566 .
C1 Cr2 C1 180.00(7) 3 .
C1 Cr2 C2 87.67(12) 3 4
C1 Cr2 C2 92.33(12) . 4
C1 Cr2 C2 92.33(12) 3 2
C1 Cr2 C2 87.67(12) . 2
C2 Cr2 C2 180.0 4 2
C1 Cr2 C2 92.33(12) 3 3
C1 Cr2 C2 87.67(12) . 3
C2 Cr2 C2 88.68(16) 4 3
C2 Cr2 C2 91.32(16) 2 3
C1 Cr2 C2 87.67(12) 3 .
C1 Cr2 C2 92.33(12) . .
C2 Cr2 C2 91.32(16) 4 .
C2 Cr2 C2 88.68(16) 2 .
C2 Cr2 C2 180.00(11) 3 .
N3 C3 Cr1 178.2(8) . .
C1 N1 Cu1 162.3(4) . .
N1 C1 Cr2 172.8(4) . .
C2 N2 Cu2 170.4(3) . .
N4 C4 Cr1 178.4(4) . .
N2 C2 Cr2 175.2(3) . .
C4 N4 Cu1 173.0(4) . .
C8 O2 Cu2 129.3(6) . .
N5 C5 C6 109.1(6) . .
N6 C6 C5 107.9(7) . .
C6 N6 Cu1 112.1(6) . .
O2 C8 C7 118.7(9) . .
C5 N5 Cu1 110.9(5) . .

loop_
_geom_bond_atom_site_label_1
_geom_bond_atom_site_label_2
_geom_bond_distance
_geom_bond_site_symmetry_2
Cu1 N6 1.976(7) .
Cu1 N6 1.976(7) 4
Cu1 N1 2.035(4) .
Cu1 N5 2.039(7) 4
Cu1 N5 2.039(7) .
Cu1 N4 2.057(3) .
Cu1 N4 2.057(3) 4
Cu2 N2 2.007(3) 4_565
Cu2 N2 2.007(3) 2_455
Cu2 N2 2.007(3) .
Cu2 N2 2.007(3) 3_465
Cu2 O2 2.390(5) 3_465
Cu2 O2 2.390(5) .
Cr1 C4 2.051(3) 4_565
Cr1 C4 2.051(3) .
Cr1 C4 2.051(3) 2_556
Cr1 C4 2.051(3) 3_566
Cr1 C3 2.066(6) 3_566
Cr1 C3 2.066(6) .
Cr2 C1 2.050(4) 3
Cr2 C1 2.050(4) .
Cr2 C2 2.080(3) 4
Cr2 C2 2.080(3) 2
Cr2 C2 2.080(3) 3
Cr2 C2 2.080(3) .
C3 N3 1.129(8) .
N1 C1 1.143(6) .
N2 C2 1.146(4) .
C4 N4 1.142(5) .
O2 C8 1.355(11) .
C5 N5 1.447(9) .
C5 C6 1.473(12) .
C6 N6 1.446(11) .
C7 C8 1.459(14) .
